data_7245738
loop_
_publ_author_name
'Ling, Shaokun'
'Chen, Chang'
'Meng, Kai'
'Yan, Yifeng'
'Ming, Junyun'
'Liao, Sen'
'Huang, Yingheng'

_publ_section_title
;
 A crystal defect led zero thermal quenching
 \b-NaYF4&#x2009;:&#x2009;Eu3+,Dy3+ red emitting phosphor
;
_journal_issue 47
_journal_name_full 'RSC Advances'
_journal_page_first 30803
_journal_page_last 30816
_journal_paper_doi 10.1039/D2RA05674G
_journal_volume 12
_journal_year 2022
_chemical_formula_sum 'Eu0.02 F Na0.53 Y0.45'
_chemical_formula_weight 74.12
_space_group_IT_number 176
_space_group_name_Hall '-P 6c'
_space_group_name_H-M_alt 'P 63/m'
_symmetry_cell_setting hexagonal
_symmetry_space_group_name_H-M 'P 63/m'
_audit_creation_date 2022-06-08T09:08
_audit_creation_method 'from EXP file using GSAS2CIF'
_audit_update_record ' 2022-06-08T09:08  Initial CIF as created by GSAS2CIF'
_cell_angle_alpha 90.0
_cell_angle_beta 90.0
_cell_angle_gamma 120.0
_cell_formula_units_Z 6
_cell_length_a 5.985309(27)
_cell_length_b 5.985309
_cell_length_c 3.52072(5)
_cell_volume 109.2283(16)
_computing_structure_refinement GSAS
_pd_block_id 2022-06-08T09:08|NYFED-1_phase1|NYFED-22.6.8||
_pd_phase_name 'from F:/GSAS/MyWork/NYFE-5.cif'
_refine_ls_goodness_of_fit_all 1.38
_refine_ls_matrix_type full
_refine_ls_number_parameters 156
_refine_ls_number_restraints 0
_refine_ls_shift/su_max 0.19
_refine_ls_shift/su_mean 0.03
_cod_data_source_file d2ra05674g1.cif
_cod_data_source_block NYFED-1_phase_1
_cod_original_cell_volume 109.2280(20)
_cod_database_code 7245738

loop_
_symmetry_equiv_pos_site_id
_symmetry_equiv_pos_as_xyz
1 +x,+y,+z
2 x-y,+x,+z+1/2
3 -y,x-y,+z
4 -x,-y,+z+1/2
5 y-x,-x,+z
6 +y,y-x,+z+1/2
-1 -x,-y,-z
-2 y-x,-x,-z+1/2
-3 +y,y-x,-z
-4 +x,+y,-z+1/2
-5 x-y,+x,-z
-6 -y,x-y,-z+1/2

loop_
_atom_site_type_symbol
_atom_site_label
_atom_site_fract_x
_atom_site_fract_y
_atom_site_fract_z
_atom_site_occupancy
_atom_site_thermal_displace_type
_atom_site_U_iso_or_equiv
_atom_site_symmetry_multiplicity
Na Na1 0.0 0.0 0.11413(10) 0.71 Uiso 0.02295(29) 4
Y+ Y1 0.6667 0.3333 0.25 0.755 Uiso 0.05405(14) 2
Y+ Y2 0.0 0.0 0.11413(10) 0.29 Uiso 0.02295(29) 4
Na Na2 0.6667 0.3333 0.25 0.18 Uiso 0.05405(14) 2
Eu Eu1 0.6667 0.3333 0.25 0.065 Uiso 0.05405(14) 2
F- F1 0.3090(4) 0.2795(4) 0.25 1.0 Uiso 0.2063(12) 6

loop_
_atom_type_symbol
_atom_type_number_in_cell
Na 3.2
Y+ 2.67
Eu 0.13
F- 6.0

loop_
_geom_angle_atom_site_label_1
_geom_angle_atom_site_label_2
_geom_angle_atom_site_label_3
_geom_angle
_geom_angle_site_symmetry_1
_geom_angle_site_symmetry_2
_geom_angle_site_symmetry_3
_geom_angle_publ_flag
? ? ? ? ? ? ? ?

loop_
_geom_bond_atom_site_label_1
_geom_bond_atom_site_label_2
_geom_bond_distance
_geom_bond_site_symmetry_1
_geom_bond_site_symmetry_2
_geom_bond_publ_flag
? ? ? ? ? ?
